data_4020448
loop_
_publ_author_name
'Pham, Tien Q.'
'Pyne, Stephen G.'
'Skelton, Brian W.'
'White, Allan H.'

_publ_section_title
;
 Synthesis of Carbocyclic Hydantocidins via Regioselective and
 Diastereoselective Phosphine-Catalyzed [3 + 2]-Cycloadditions
 to 5-Methylenehydantoins
;
_journal_coden_ASTM JOCEAH
_journal_issue 16
_journal_name_full 'Journal of Organic Chemistry'
_journal_page_first 6369
_journal_page_last 6377
_journal_paper_doi 10.1021/jo050827h
_journal_volume 70
_journal_year 2005
_chemical_formula_moiety 'C30 H32 N2 O6'
_chemical_formula_sum 'C30 H32 N2 O6'
_chemical_formula_weight 516.59
_space_group_crystal_system monoclinic
_space_group_IT_number 14
_space_group_name_Hall '-P 2ybc'
_space_group_name_H-M_alt 'P 1 21/c 1'
_cell_angle_alpha 90.00000
_cell_angle_beta 90.931(2)
_cell_angle_gamma 90.00000
_cell_formula_units_Z 4
_cell_length_a 8.7140(10)
_cell_length_b 25.943(3)
_cell_length_c 11.641(2)
_cell_measurement_temperature 150(2)
_cell_volume 2631.3(6)
_exptl_crystal_density_diffrn 1.304
_cod_original_sg_symbol_Hall -p_2ybc
_cod_original_sg_symbol_H-M 'P 21/c'
_cod_database_code 4020448

loop_
_space_group_symop_id
_space_group_symop_operation_xyz
1 +x,+y,+z
2 -x,1/2+y,1/2-z
3 -x,-y,-z
4 +x,1/2-y,1/2+z

loop_
_atom_site_label
_atom_site_fract_x
_atom_site_fract_y
_atom_site_fract_z
_atom_site_U_iso_or_equiv
_atom_site_adp_type
_atom_site_calc_flag
_atom_site_calc_attached_atom
_atom_site_occupancy
_atom_site_disorder_assembly
_atom_site_disorder_group
C1 .45416(15) .61239(5) .55329(11) .0228(7) Uani ? ? 1.00000 ? ?
N2 .32248(13) .60962(4) .47268(10) .0239(6) Uani ? ? 1.00000 ? ?
C20 .29277(18) .64218(6) .37295(12) .0253(7) Uani ? ? 1.00000 ? ?
C21 .36358(16) .62357(5) .26219(12) .0242(7) Uani ? ? 1.00000 ? ?
C22 .39287(18) .65950(6) .17669(13) .0311(8) Uani ? ? 1.00000 ? ?
C23 .45138(19) .64435(7) .07212(14) .0357(9) Uani ? ? 1.00000 ? ?
C24 .48339(18) .59289(7) .05133(14) .0342(9) Uani ? ? 1.00000 ? ?
C25 .45472(19) .55690(6) .13595(14) .0331(9) Uani ? ? 1.00000 ? ?
C26 .39396(18) .57203(6) .24064(13) .0288(8) Uani ? ? 1.00000 ? ?
C3 .21670(16) .57398(5) .50570(12) .0246(7) Uani ? ? 1.00000 ? ?
O3 .09211(12) .56534(4) .46199(9) .0330(6) Uani ? ? 1.00000 ? ?
N4 .27977(13) .54734(4) .60000(10) .0241(6) Uani ? ? 1.00000 ? ?
C40 .19837(18) .50637(6) .66154(13) .0266(8) Uani ? ? 1.00000 ? ?
C41 .09976(16) .52721(5) .75642(12) .0250(7) Uani ? ? 1.00000 ? ?
C42 .16562(18) .54387(6) .85952(13) .0311(8) Uani ? ? 1.00000 ? ?
C43 .07531(19) .56291(7) .94668(14) .0363(9) Uani ? ? 1.00000 ? ?
C44 -.08264(19) .56505(7) .93166(14) .0362(9) Uani ? ? 1.00000 ? ?
C45 -.14915(18) .54872(6) .82984(14) .0339(9) Uani ? ? 1.00000 ? ?
C46 -.05874(18) .52993(6) .74220(14) .0300(8) Uani ? ? 1.00000 ? ?
C5 .41985(16) .56651(5) .63158(12) .0248(7) Uani ? ? 1.00000 ? ?
O5 .50261(12) .54961(4) .70749(9) .0343(6) Uani ? ? 1.00000 ? ?
C6 .61265(18) .60959(6) .49836(14) .0296(8) Uani ? ? 1.00000 ? ?
C7 .64988(18) .66479(6) .45966(13) .0292(8) Uani ? ? 1.00000 ? ?
C8 .56286(16) .70098(5) .54239(12) .0227(7) Uani ? ? 1.00000 ? ?
C9 .46077(15) .66546(5) .61797(11) .0218(7) Uani ? ? 1.00000 ? ?
C91 .30056(16) .68714(5) .63462(12) .0240(7) Uani ? ? 1.00000 ? ?
O91 .25306(12) .72700(4) .59553(9) .0322(6) Uani ? ? 1.00000 ? ?
C92 .07234(18) .67495(7) .74193(15) .0342(9) Uani ? ? 1.00000 ? ?
O92 .22028(11) .65565(4) .70226(9) .0301(6) Uani ? ? 1.00000 ? ?
C93 .0977(2) .70944(9) .84363(18) .0461(11) Uani ? ? 1.00000 ? ?
C10 .54614(18) .66340(6) .73739(12) .0268(8) Uani ? ? 1.00000 ? ?
C11 .65415(17) .70820(6) .73409(12) .0256(7) Uani ? ? 1.00000 ? ?
C12 .66410(16) .72822(5) .62955(11) .0229(7) Uani ? ? 1.00000 ? ?
C121 .76245(16) .77155(6) .59466(12) .0243(7) Uani ? ? 1.00000 ? ?
O121 .76365(13) .78868(4) .49846(9) .0365(6) Uani ? ? 1.00000 ? ?
C122 .95140(19) .83246(6) .65777(15) .0333(9) Uani ? ? 1.00000 ? ?
O122 .84955(12) .78948(4) .68170(9) .0332(6) Uani ? ? 1.00000 ? ?
C123 .8974(2) .87936(7) .72121(15) .0368(10) Uani ? ? 1.00000 ? ?
H20a .3306(17) .6776(6) .3923(13) .029(4) Uiso ? ? 1.00000 ? ?
H20b .1768(18) .6424(6) .3616(13) .028(4) Uiso ? ? 1.00000 ? ?
H22 .3734(18) .6950(7) .1886(14) .037(5) Uiso ? ? 1.00000 ? ?
H23 .469(2) .6707(7) .0155(15) .047(5) Uiso ? ? 1.00000 ? ?
H24 .529(2) .5815(7) -.0228(16) .048(5) Uiso ? ? 1.00000 ? ?
H25 .4738(19) .5201(7) .1228(14) .039(5) Uiso ? ? 1.00000 ? ?
H26 .3723(18) .5461(6) .2971(14) .031(4) Uiso ? ? 1.00000 ? ?
H40a .2810(19) .4831(6) .6944(13) .032(4) Uiso ? ? 1.00000 ? ?
H40b .1409(18) .4877(6) .6055(14) .031(4) Uiso ? ? 1.00000 ? ?
H42 .276(2) .5425(7) .8688(15) .042(5) Uiso ? ? 1.00000 ? ?
H43 .124(2) .5735(7) 1.0166(16) .051(5) Uiso ? ? 1.00000 ? ?
H44 -.144(2) .5779(7) .9940(15) .045(5) Uiso ? ? 1.00000 ? ?
H45 -.263(2) .5507(7) .8173(14) .042(5) Uiso ? ? 1.00000 ? ?
H46 -.103(2) .5183(6) .6701(15) .038(5) Uiso ? ? 1.00000 ? ?
H6a .6129(18) .5838(6) .4350(14) .034(4) Uiso ? ? 1.00000 ? ?
H6b .6894(18) .5989(6) .5602(14) .034(4) Uiso ? ? 1.00000 ? ?
H7a .6160(18) .6714(6) .3808(14) .031(4) Uiso ? ? 1.00000 ? ?
H7b .763(2) .6720(6) .4623(13) .032(4) Uiso ? ? 1.00000 ? ?
H8 .4990(17) .7267(6) .4976(13) .026(4) Uiso ? ? 1.00000 ? ?
H92a .0166(18) .6433(6) .7602(13) .028(4) Uiso ? ? 1.00000 ? ?
H92b .0195(19) .6931(6) .6746(14) .037(5) Uiso ? ? 1.00000 ? ?
H93a -.001(2) .7202(7) .8739(17) .056(6) Uiso ? ? 1.00000 ? ?
H93b .154(2) .7402(8) .8222(17) .059(6) Uiso ? ? 1.00000 ? ?
H93c .154(2) .6913(8) .9034(19) .066(7) Uiso ? ? 1.00000 ? ?
H10a .6040(18) .6299(7) .7474(13) .034(4) Uiso ? ? 1.00000 ? ?
H10b .4736(18) .6650(6) .8022(14) .032(4) Uiso ? ? 1.00000 ? ?
H11 .7113(17) .7191(6) .8007(13) .023(4) Uiso ? ? 1.00000 ? ?
H122a .9509(19) .8387(6) .5722(15) .039(5) Uiso ? ? 1.00000 ? ?
H122b 1.054(2) .8199(6) .6862(14) .037(5) Uiso ? ? 1.00000 ? ?
H123a .967(2) .9088(7) .7063(15) .046(5) Uiso ? ? 1.00000 ? ?
H123b .898(2) .8730(7) .8042(16) .041(5) Uiso ? ? 1.00000 ? ?
H123c .796(2) .8894(7) .6943(16) .046(5) Uiso ? ? 1.00000 ? ?

loop_
_atom_site_aniso_label
_atom_site_aniso_U_11
_atom_site_aniso_U_22
_atom_site_aniso_U_33
_atom_site_aniso_U_12
_atom_site_aniso_U_13
_atom_site_aniso_U_23
C1 .0219(7) .0229(7) .0235(7) .0008(5) -.0017(5) -.0013(5)
N2 .0242(6) .0258(6) .0215(6) -.0025(5) -.0028(5) -.0001(5)
C20 .0288(8) .0230(7) .0241(7) -.0003(6) -.0032(6) .0007(6)
C21 .0248(7) .0252(7) .0224(7) -.0022(6) -.0050(6) .0005(6)
C22 .0360(9) .0249(8) .0321(9) -.0034(7) -.0038(7) .0033(6)
C23 .0388(9) .0403(10) .0281(8) -.0091(7) -.0015(7) .0094(7)
C24 .0318(9) .0459(10) .0249(8) -.0038(7) .0006(7) -.0023(7)
C25 .0373(9) .0306(9) .0312(8) .0022(7) -.0013(7) -.0030(7)
C26 .0382(9) .0238(8) .0244(8) -.0022(6) -.0007(6) .0027(6)
C3 .0268(7) .0248(7) .0222(7) -.0001(6) -.0005(6) -.0039(6)
O3 .0306(6) .0359(6) .0323(6) -.0088(5) -.0086(5) -.0003(5)
N4 .0257(6) .0218(6) .0249(6) -.0019(5) -.0009(5) -.0005(5)
C40 .0301(8) .0209(7) .0288(8) -.0035(6) .0011(6) -.0021(6)
C41 .0282(8) .0193(7) .0275(7) -.0022(6) -.0001(6) .0012(6)
C42 .0249(8) .0373(9) .0311(8) .0007(7) -.0028(6) -.0014(7)
C43 .0362(9) .0460(10) .0268(8) -.0001(8) -.0028(7) -.0065(7)
C44 .0337(9) .0408(9) .0342(9) -.0000(7) .0070(7) -.0064(7)
C45 .0245(8) .0338(9) .0435(10) -.0010(7) -.0009(7) -.0025(7)
C46 .0289(8) .0289(8) .0321(8) -.0051(6) -.0045(7) -.0028(6)
C5 .0251(7) .0212(7) .0279(8) .0022(6) -.0014(6) -.0019(6)
O5 .0306(6) .0297(6) .0421(7) .0009(5) -.0105(5) .0078(5)
C6 .0255(8) .0312(8) .0323(8) .0012(6) .0037(6) -.0068(7)
C7 .0272(8) .0362(9) .0243(8) -.0057(6) .0042(6) -.0066(6)
C8 .0226(7) .0258(7) .0199(7) -.0031(6) .0003(5) -.0001(6)
C9 .0223(7) .0219(7) .0212(7) -.0019(5) .0002(5) -.0007(5)
C91 .0260(7) .0221(7) .0239(7) -.0032(6) .0014(6) -.0039(6)
O91 .0329(6) .0252(5) .0386(6) .0031(5) .0042(5) .0030(5)
C92 .0239(8) .0332(9) .0458(10) .0014(7) .0097(7) .0015(7)
O92 .0259(5) .0254(5) .0394(6) .0016(4) .0111(5) .0031(4)
C93 .0401(11) .0533(12) .0454(11) .0024(9) .0171(9) -.0066(9)
C10 .0310(8) .0299(8) .0195(7) -.0064(6) -.0016(6) .0027(6)
C11 .0266(8) .0286(8) .0216(7) -.0030(6) -.0030(6) -.0014(6)
C12 .0233(7) .0244(7) .0211(7) -.0014(6) -.0011(5) -.0018(5)
C121 .0217(7) .0276(7) .0235(7) -.0013(6) -.0004(5) -.0019(6)
O121 .0369(6) .0506(7) .0219(6) -.0155(5) -.0004(4) .0055(5)
C122 .0322(9) .0338(9) .0338(9) -.0142(7) -.0006(7) -.0009(7)
O122 .0385(6) .0345(6) .0265(6) -.0157(5) -.0054(5) .0022(5)
C123 .0415(10) .0359(9) .0330(9) -.0112(8) .0007(8) -.0006(7)

loop_
_geom_bond_atom_site_label_1
_geom_bond_atom_site_label_2
_geom_bond_site_symmetry_1
_geom_bond_site_symmetry_2
_geom_bond_distance
_geom_bond_publ_flag
C1 N2 . . 1.4722(17) ?
C1 C5 . . 1.531(2) ?
C1 C6 . . 1.533(2) ?
C1 C9 . . 1.570(2) ?
N2 C20 . . 1.4554(18) ?
N2 C3 . . 1.3652(18) ?
C20 C21 . . 1.517(2) ?
C20 H20a . . 1.002(16) ?
C20 H20b . . 1.017(16) ?
C21 C22 . . 1.390(2) ?
C21 C26 . . 1.387(2) ?
C22 C23 . . 1.384(2) ?
C22 H22 . . .947(18) ?
C23 C24 . . 1.386(2) ?
C23 H23 . . .964(18) ?
C24 C25 . . 1.383(2) ?
C24 H24 . . 1.000(19) ?
C25 C26 . . 1.393(2) ?
C25 H25 . . .981(18) ?
C26 H26 . . .961(16) ?
C3 O3 . . 1.2123(17) ?
C3 N4 . . 1.4019(18) ?
N4 C40 . . 1.4707(19) ?
N4 C5 . . 1.3629(18) ?
C40 C41 . . 1.510(2) ?
C40 H40a . . 1.009(16) ?
C40 H40b . . .949(16) ?
C41 C42 . . 1.391(2) ?
C41 C46 . . 1.390(2) ?
C42 C43 . . 1.385(2) ?
C42 H42 . . .964(19) ?
C43 C44 . . 1.386(2) ?
C43 H43 . . .950(19) ?
C44 C45 . . 1.378(2) ?
C44 H44 . . .967(18) ?
C45 C46 . . 1.388(2) ?
C45 H45 . . .998(18) ?
C46 H46 . . .964(17) ?
C5 O5 . . 1.2135(18) ?
C6 C7 . . 1.537(2) ?
C6 H6a . . .996(16) ?
C6 H6b . . 1.013(16) ?
C7 C8 . . 1.552(2) ?
C7 H7a . . .975(16) ?
C7 H7b . . 1.003(17) ?
C8 C9 . . 1.562(2) ?
C8 C12 . . 1.509(2) ?
C8 H8 . . 1.009(15) ?
C9 C91 . . 1.520(2) ?
C9 C10 . . 1.567(2) ?
C91 O91 . . 1.2010(17) ?
C91 O92 . . 1.3395(17) ?
C92 O92 . . 1.465(2) ?
C92 C93 . . 1.498(3) ?
C92 H92a . . .979(15) ?
C92 H92b . . 1.017(17) ?
C93 H93a . . .98(2) ?
C93 H93b . . .97(2) ?
C93 H93c . . .97(2) ?
C10 C11 . . 1.496(2) ?
C10 H10a . . 1.010(17) ?
C10 H10b . . .993(16) ?
C11 C12 . . 1.327(2) ?
C11 H11 . . .957(15) ?
C12 C121 . . 1.475(2) ?
C121 O121 . . 1.2051(18) ?
C121 O122 . . 1.3394(17) ?
C122 O122 . . 1.455(2) ?
C122 C123 . . 1.503(2) ?
C122 H122a . . 1.009(18) ?
C122 H122b . . 1.002(17) ?
C123 H123a . . .994(18) ?
C123 H123b . . .980(18) ?
C123 H123c . . .970(19) ?

loop_
_cod_changelog_entry_id
_cod_changelog_entry_author
_cod_changelog_entry_date
_cod_changelog_entry_text
1 'Vaitkus, Antanas' 2022-02-17T14:35:00+02:00 'Updated space group information.'
2 'Vaitkus, Antanas' 2022-02-17T14:50:00+02:00 'Updated bibliographic information.'
